data_2200612
loop_
_publ_author_name
'Farrugia, Louis J.'
'Cross, Ronald J.'
'Barley, Helen R. L.'

_publ_section_title
;
 (1<i>R</i>,2<i>R</i>)-1,2-Diammoniocyclohexane dichloride
;
_journal_issue 11
_journal_name_full 'Acta Crystallographica Section E'
_journal_page_first o992
_journal_page_last o993
_journal_paper_doi 10.1107/S1600536801015872
_journal_volume 57
_journal_year 2001
_chemical_formula_iupac 'C6 H16 N2 2+, 2 Cl -'
_chemical_formula_moiety 'C6 H16 N2 2+, 2 Cl -'
_chemical_formula_sum 'C6 H16 Cl2 N2'
_chemical_formula_weight 187.11
_chemical_name_systematic
;
(1R,2R)-1,2-diammoniocyclohexane dichloride
;
_space_group_IT_number 19
_symmetry_cell_setting orthorhombic
_symmetry_space_group_name_Hall 'P 2ac 2ab'
_symmetry_space_group_name_H-M 'P 21 21 21'
_cell_angle_alpha 90
_cell_angle_beta 90
_cell_angle_gamma 90
_cell_formula_units_Z 4
_cell_length_a 8.1138(2)
_cell_length_b 9.5567(2)
_cell_length_c 11.9553(3)
_cell_measurement_reflns_used 1549
_cell_measurement_temperature 150(2)
_cell_measurement_theta_max 30.034
_cell_measurement_theta_min 1
_cell_volume 927.03(4)
_computing_cell_refinement 'HKL SCALEPACK (Otwinowski & Minor, 1997)'
_computing_data_collection 'COLLECT (Nonius, 1997-2000)'
_computing_data_reduction 'HKL DENZO (Otwinowski & Minor, 1997) and WinGX (Farrugia, 1999)'
_computing_molecular_graphics 'ORTEP-3 for Windows (Farrugia, 1997)'
_computing_publication_material 'WinGX publication routines (Farrugia, 1999)'
_computing_structure_refinement 'SHELXL97 (Sheldrick, 1997)'
_computing_structure_solution 'SHELXS97 (Sheldrick, 1997)'
_diffrn_ambient_temperature 150(2)
_diffrn_measured_fraction_theta_full .997
_diffrn_measured_fraction_theta_max .997
_diffrn_measurement_device_type KappaCCD
_diffrn_measurement_method 'CCD rotation images, thick slices'
_diffrn_radiation_monochromator graphite
_diffrn_radiation_type MoK\a
_diffrn_radiation_wavelength .71073
_diffrn_reflns_av_R_equivalents .0236
_diffrn_reflns_limit_h_max 11
_diffrn_reflns_limit_h_min -11
_diffrn_reflns_limit_k_max 13
_diffrn_reflns_limit_k_min -13
_diffrn_reflns_limit_l_max 16
_diffrn_reflns_limit_l_min -16
_diffrn_reflns_number 10435
_diffrn_reflns_reduction_process
;
 Scaled and merged with SORTAV
 R.H. Blessing, (1987) Cryst. Rev. 1, 3-58
 R.H. Blessing, (1989) J. Appl. Cryst. 22, 396-397
;
_diffrn_reflns_theta_full 30.04
_diffrn_reflns_theta_max 30.04
_diffrn_reflns_theta_min 2.73
_exptl_absorpt_coefficient_mu .636
_exptl_absorpt_correction_T_max .800
_exptl_absorpt_correction_T_min .751
_exptl_absorpt_correction_type multi-scan
_exptl_absorpt_process_details '(Blessing, 1995)'
_exptl_crystal_colour colourless
_exptl_crystal_density_diffrn 1.341
_exptl_crystal_density_method 'not measured'
_exptl_crystal_description prism
_exptl_crystal_F_000 400
_exptl_crystal_size_max .5
_exptl_crystal_size_mid .4
_exptl_crystal_size_min .35
_refine_diff_density_max .262
_refine_diff_density_min -.153
_refine_ls_abs_structure_details 'Flack (1983); 1131 Friedel pairs'
_refine_ls_abs_structure_Flack -.07(4)
_refine_ls_extinction_method none
_refine_ls_goodness_of_fit_ref 1.063
_refine_ls_hydrogen_treatment refall
_refine_ls_matrix_type full
_refine_ls_number_parameters 155
_refine_ls_number_reflns 2709
_refine_ls_number_restraints 0
_refine_ls_restrained_S_all 1.063
_refine_ls_R_factor_all .0181
_refine_ls_R_factor_gt .0174
_refine_ls_shift/su_max .001
_refine_ls_shift/su_mean 0
_refine_ls_structure_factor_coef Fsqd
_refine_ls_weighting_details 'calc w = 1/[\s^2^(Fo^2^)+(0.0240P)^2^+0.1345P] where P = (Fo^2^+2Fc^2^)/3'
_refine_ls_weighting_scheme calc
_refine_ls_wR_factor_ref .0465
_reflns_number_gt 2662
_reflns_number_total 2709
_reflns_threshold_expression I>2\s(I)
_cod_data_source_file cf6109.cif
_cod_data_source_block I
_cod_database_code 2200612

loop_
_symmetry_equiv_pos_as_xyz
'x, y, z'
'-x+1/2, -y, z+1/2'
'x+1/2, -y+1/2, -z'
'-x, y+1/2, -z+1/2'

loop_
_atom_site_label
_atom_site_fract_x
_atom_site_fract_y
_atom_site_fract_z
_atom_site_U_iso_or_equiv
_atom_site_adp_type
_atom_site_calc_flag
_atom_site_refinement_flags
_atom_site_occupancy
_atom_site_disorder_assembly
_atom_site_disorder_group
_atom_site_type_symbol
C1 .84126(11) .68318(9) .81150(7) .01344(16) Uani d . 1 . . C
C2 .77962(10) .78883(9) .72548(7) .01270(15) Uani d . 1 . . C
C3 .87040(11) .77177(10) .61396(8) .01593(16) Uani d . 1 . . C
C4 1.05655(13) .78302(10) .62952(8) .01958(17) Uani d . 1 . . C
C5 1.11555(12) .67302(11) .71228(9) .02073(19) Uani d . 1 . . C
C6 1.02859(12) .69127(11) .82438(8) .01883(18) Uani d . 1 . . C
N1 .76452(10) .70698(9) .92416(7) .01709(15) Uani d . 1 . . N
N2 .59826(10) .77390(9) .70477(7) .01484(15) Uani d . 1 . . N
H1 .8095(14) .5891(12) .7908(10) .014(3) Uiso d . 1 . . H
H1A .7783(18) .7989(15) .9464(12) .025(3) Uiso d . 1 . . H
H1B .8164(18) .6539(16) .9781(12) .028(4) Uiso d . 1 . . H
H1C .6564(18) .6844(15) .9241(12) .027(3) Uiso d . 1 . . H
H2 .7922(13) .8850(11) .7557(9) .008(3) Uiso d . 1 . . H
H2A .579(2) .6885(17) .6809(12) .032(4) Uiso d . 1 . . H
H2B .5729(17) .8354(15) .6498(11) .023(3) Uiso d . 1 . . H
H2C .5437(19) .7963(15) .7661(13) .035(4) Uiso d . 1 . . H
H3A .8422(16) .6787(14) .5828(11) .020(3) Uiso d . 1 . . H
H3B .8294(15) .8464(14) .5631(12) .020(3) Uiso d . 1 . . H
H4A 1.1092(18) .7700(15) .5558(13) .028(4) Uiso d . 1 . . H
H4B 1.0852(17) .8793(15) .6585(11) .025(3) Uiso d . 1 . . H
H5A 1.228(2) .6814(16) .7249(13) .033(4) Uiso d . 1 . . H
H5B 1.0922(17) .5796(15) .6816(11) .025(3) Uiso d . 1 . . H
H6A 1.0523(18) .7840(15) .8592(11) .025(3) Uiso d . 1 . . H
H6B 1.0636(17) .6201(15) .8791(11) .026(3) Uiso d . 1 . . H
Cl1 .44987(3) .96509(2) .890027(18) .02277(6) Uani d . 1 . . Cl
Cl2 .43518(3) .54545(2) .939872(19) .02099(6) Uani d . 1 . . Cl

loop_
_atom_site_aniso_label
_atom_site_aniso_U_11
_atom_site_aniso_U_22
_atom_site_aniso_U_33
_atom_site_aniso_U_12
_atom_site_aniso_U_13
_atom_site_aniso_U_23
C1 .0148(4) .0138(4) .0117(4) .0002(3) -.0007(3) .0001(3)
C2 .0128(4) .0112(3) .0141(4) .0000(3) -.0008(3) .0007(3)
C3 .0170(4) .0178(4) .0130(4) .0026(3) .0011(3) .0020(3)
C4 .0174(4) .0217(4) .0196(4) .0009(4) .0043(4) .0029(3)
C5 .0152(4) .0264(5) .0206(4) .0055(4) .0014(3) .0024(4)
C6 .0151(4) .0241(5) .0172(4) .0015(3) -.0020(3) .0022(3)
N1 .0162(4) .0214(4) .0137(3) -.0026(3) .0004(3) .0009(3)
N2 .0141(3) .0143(3) .0162(3) .0015(3) -.0012(3) -.0007(3)
Cl1 .03460(13) .01573(9) .01798(10) .00634(10) .00850(9) .00304(8)
Cl2 .01902(10) .01764(10) .02631(11) -.00391(9) .00147(8) -.00677(8)

loop_
_atom_type_symbol
_atom_type_description
_atom_type_scat_dispersion_real
_atom_type_scat_dispersion_imag
_atom_type_scat_source
C C .0033 .0016 'International Tables Vol C Tables 4.2.6.8 and 6.1.1.4'
H H 0 0 'International Tables Vol C Tables 4.2.6.8 and 6.1.1.4'
N N .0061 .0033 'International Tables Vol C Tables 4.2.6.8 and 6.1.1.4'
Cl Cl .1484 .1585 'International Tables Vol C Tables 4.2.6.8 and 6.1.1.4'

loop_
_geom_angle_atom_site_label_1
_geom_angle_atom_site_label_2
_geom_angle_atom_site_label_3
_geom_angle
_geom_angle_publ_flag
N1 C1 C2 111.63(7) yes
N1 C1 C6 108.31(7) yes
C2 C1 C6 111.12(8) yes
N1 C1 H1 105.1(7) ?
C2 C1 H1 110.8(7) ?
C6 C1 H1 109.7(7) ?
N2 C2 C1 111.73(7) yes
N2 C2 C3 108.55(7) yes
C1 C2 C3 111.02(7) yes
N2 C2 H2 104.4(6) ?
C1 C2 H2 109.5(6) ?
C3 C2 H2 111.5(6) ?
C4 C3 C2 111.25(8) yes
C4 C3 H3A 109.7(8) ?
C2 C3 H3A 108.1(8) ?
C4 C3 H3B 110.8(7) ?
C2 C3 H3B 107.1(8) ?
H3A C3 H3B 109.7(11) ?
C5 C4 C3 110.02(8) yes
C5 C4 H4A 111.0(9) ?
C3 C4 H4A 108.1(9) ?
C5 C4 H4B 109.5(8) ?
C3 C4 H4B 109.5(8) ?
H4A C4 H4B 108.8(11) ?
C4 C5 C6 110.31(8) yes
C4 C5 H5A 110.8(10) ?
C6 C5 H5A 107.6(10) ?
C4 C5 H5B 108.9(8) ?
C6 C5 H5B 110.0(8) ?
H5A C5 H5B 109.2(12) ?
C5 C6 C1 111.44(8) yes
C5 C6 H6A 112.3(8) ?
C1 C6 H6A 106.2(8) ?
C5 C6 H6B 111.8(8) ?
C1 C6 H6B 108.6(8) ?
H6A C6 H6B 106.3(11) ?
C1 N1 H1A 110.6(9) ?
C1 N1 H1B 110.8(9) ?
H1A N1 H1B 105.4(13) ?
C1 N1 H1C 111.5(9) ?
H1A N1 H1C 110.2(13) ?
H1B N1 H1C 108.2(13) ?
C2 N2 H2A 108.4(11) ?
C2 N2 H2B 106.3(9) ?
H2A N2 H2B 109.1(13) ?
C2 N2 H2C 109.4(10) ?
H2A N2 H2C 114.0(14) ?
H2B N2 H2C 109.3(12) ?

loop_
_geom_bond_atom_site_label_1
_geom_bond_atom_site_label_2
_geom_bond_site_symmetry_2
_geom_bond_distance
_geom_bond_publ_flag
C1 N1 . 1.5012(12) yes
C1 C2 . 1.5254(12) yes
C1 C6 . 1.5296(12) yes
C1 H1 . .968(12) ?
C2 N2 . 1.4990(11) yes
C2 C3 . 1.5319(13) yes
C2 H2 . .993(11) ?
C3 C4 . 1.5256(14) yes
C3 H3A . .991(14) ?
C3 H3B . .995(13) ?
C4 C5 . 1.5209(14) yes
C4 H4A . .988(15) ?
C4 H4B . 1.010(14) ?
C5 C6 . 1.5246(14) yes
C5 H5A . .927(17) ?
C5 H5B . .984(14) ?
C6 H6A . .998(14) ?
C6 H6B . .985(14) ?
N1 H1A . .924(15) ?
N1 H1B . .922(15) ?
N1 H1C . .903(15) ?
N2 H2A . .878(16) ?
N2 H2B . .905(14) ?
N2 H2C . .883(17) ?

loop_
_geom_hbond_atom_site_label_D
_geom_hbond_atom_site_label_H
_geom_hbond_atom_site_label_A
_geom_hbond_site_symmetry_A
_geom_hbond_distance_DH
_geom_hbond_distance_HA
_geom_hbond_distance_DA
_geom_hbond_angle_DHA
N1 H1A Cl2 3_567 .924(15) 2.384(15) 3.1871(9) 145.2(12)
N1 H1B Cl1 3_567 .922(15) 2.225(15) 3.1466(9) 177.1(13)
N1 H1C Cl2 . .903(15) 2.241(15) 3.0918(9) 156.9(12)
N2 H2A Cl1 4_646 .878(16) 2.309(16) 3.1853(8) 175.1(15)
N2 H2B Cl2 4_656 .905(14) 2.277(14) 3.1303(9) 157.1(12)
N2 H2C Cl1 . .883(17) 2.319(16) 3.1134(8) 149.8(13)

loop_
_cod_related_entry_id
_cod_related_entry_database
_cod_related_entry_code
1 ChemSpider 4937134
